data_7040897
loop_
_publ_author_name
'Portius, Peter'
'Davis, Martin'

_publ_section_title
;
 Synthesis of six-coordinate mono-, bis-, and tris(tetrazolato) complexes
 via [3 + 2] cycloadditions of nitriles to silicon-bound azido ligands.
;
_journal_issue 43
_journal_name_full 'Dalton transactions (Cambridge, England : 2003)'
_journal_page_first 17141
_journal_page_last 17152
_journal_paper_doi 10.1039/c6dt02867e
_journal_volume 45
_journal_year 2016
_chemical_formula_moiety 'C12 H8 N16 Si'
_chemical_formula_sum 'C12 H8 N16 Si'
_chemical_formula_weight 404.43
_chemical_name_systematic
; 
 ? 
;
_space_group_IT_number 60
_symmetry_cell_setting orthorhombic
_symmetry_space_group_name_Hall '-P 2n 2ab'
_symmetry_space_group_name_H-M 'P b c n'
_atom_sites_solution_hydrogens geom
_atom_sites_solution_primary direct
_atom_sites_solution_secondary difmap
_audit_creation_method SHELXL-97
_audit_update_record
;
2016-07-14 deposited with the CCDC.
2016-09-26 downloaded from the CCDC.
;
_cell_angle_alpha 90.00
_cell_angle_beta 90.00
_cell_angle_gamma 90.00
_cell_formula_units_Z 4
_cell_length_a 12.030(4)
_cell_length_b 9.833(3)
_cell_length_c 13.979(4)
_cell_measurement_reflns_used 773
_cell_measurement_temperature 110(2)
_cell_measurement_theta_max 21.04
_cell_measurement_theta_min 3.37
_cell_volume 1653.6(9)
_computing_cell_refinement 'Bruker SAINT'
_computing_data_collection 'Bruker APEX2'
_computing_data_reduction 'Bruker SAINT'
_computing_molecular_graphics 'Bruker SHELXTL'
_computing_publication_material 'Bruker SHELXTL'
_computing_structure_refinement 'SHELXL-97 (Sheldrick, 1997)'
_computing_structure_solution 'SHELXS-97 (Sheldrick, 2008)'
_diffrn_ambient_temperature 110(2)
_diffrn_detector_area_resol_mean 100
_diffrn_measured_fraction_theta_full 0.997
_diffrn_measured_fraction_theta_max 0.997
_diffrn_measurement_device_type 'Bruker APEX-II CCD'
_diffrn_measurement_method '\f and \w scans'
_diffrn_radiation_monochromator graphite
_diffrn_radiation_source 'fine-focus sealed tube'
_diffrn_radiation_type MoK\a
_diffrn_radiation_wavelength 0.71073
_diffrn_reflns_av_R_equivalents 0.0970
_diffrn_reflns_av_sigmaI/netI 0.0726
_diffrn_reflns_limit_h_max 14
_diffrn_reflns_limit_h_min -14
_diffrn_reflns_limit_k_max 11
_diffrn_reflns_limit_k_min -11
_diffrn_reflns_limit_l_max 16
_diffrn_reflns_limit_l_min -16
_diffrn_reflns_number 7694
_diffrn_reflns_theta_full 25.00
_diffrn_reflns_theta_max 25.00
_diffrn_reflns_theta_min 3.96
_diffrn_standards_decay_% 0
_diffrn_standards_number 0
_exptl_absorpt_coefficient_mu 0.185
_exptl_absorpt_correction_T_max 0.9908
_exptl_absorpt_correction_T_min 0.9413
_exptl_absorpt_correction_type multi-scan
_exptl_absorpt_process_details sadabs
_exptl_crystal_colour colourless
_exptl_crystal_density_diffrn 1.624
_exptl_crystal_density_method 'not measured'
_exptl_crystal_description Needle
_exptl_crystal_F_000 824
_exptl_crystal_size_max 0.33
_exptl_crystal_size_mid 0.05
_exptl_crystal_size_min 0.05
_refine_diff_density_max 0.258
_refine_diff_density_min -0.354
_refine_diff_density_rms 0.072
_refine_ls_extinction_method none
_refine_ls_goodness_of_fit_ref 1.069
_refine_ls_hydrogen_treatment constr
_refine_ls_matrix_type full
_refine_ls_number_parameters 132
_refine_ls_number_reflns 1453
_refine_ls_number_restraints 0
_refine_ls_restrained_S_all 1.069
_refine_ls_R_factor_all 0.0854
_refine_ls_R_factor_gt 0.0442
_refine_ls_shift/su_max 0.000
_refine_ls_shift/su_mean 0.000
_refine_ls_structure_factor_coef Fsqd
_refine_ls_weighting_details 'calc w=1/[\s^2^(Fo^2^)+(0.0543P)^2^+0.1328P] where P=(Fo^2^+2Fc^2^)/3'
_refine_ls_weighting_scheme calc
_refine_ls_wR_factor_gt 0.0999
_refine_ls_wR_factor_ref 0.1212
_reflns_number_gt 955
_reflns_number_total 1453
_reflns_threshold_expression >2sigma(I)
_cod_data_source_file c6dt02867e2.cif
_cod_data_source_block ch1ppx130_0p
_cod_depositor_comments
;
The following automatic conversions were performed:

'_symmetry_cell_setting' value 'Orthorhombic' changed to
'orthorhombic' according to
/usr/data/users/saulius/crontab/automatic-downloads/rss-feeds/RSC/lib/dictionaries/cif_core.dic
dictionary named 'cif_core.dic' version 2.4.2 from 2011-04-26.

Automatic conversion script
Id: cif_fix_values 4268 2015-11-12 08:31:59Z antanas 

 Adding full bibliography for 7040891--7040897.cif.
;
_cod_original_sg_symbol_Hall '-P 2n 2ab '
_cod_original_sg_symbol_H-M Pbcn
_cod_database_code 7040897

loop_
_symmetry_equiv_pos_as_xyz
'x, y, z'
'x+1/2, -y+1/2, -z'
'-x, y, -z+1/2'
'-x+1/2, -y+1/2, z+1/2'
'-x, -y, -z'
'-x-1/2, y-1/2, z'
'x, -y, z-1/2'
'x-1/2, y-1/2, -z-1/2'

loop_
_atom_site_label
_atom_site_type_symbol
_atom_site_fract_x
_atom_site_fract_y
_atom_site_fract_z
_atom_site_U_iso_or_equiv
_atom_site_adp_type
_atom_site_occupancy
_atom_site_symmetry_multiplicity
_atom_site_calc_flag
_atom_site_refinement_flags
Si1 Si 1.0000 0.07622(13) 0.7500 0.0156(3) Uani 1 2 d S
C1 C 1.0014(3) -0.1082(3) 0.8982(2) 0.0161(7) Uani 1 1 d .
N4 N 0.9509(2) -0.2065(3) 0.94582(18) 0.0205(6) Uani 1 1 d .
N7 N 1.0470(2) 0.3108(3) 0.65721(18) 0.0225(7) Uani 1 1 d .
N1 N 0.93875(19) -0.0625(3) 0.82640(17) 0.0154(6) Uani 1 1 d .
N2 N 0.8439(2) -0.1354(3) 0.82777(18) 0.0209(7) Uani 1 1 d .
N3 N 0.8514(2) -0.2212(3) 0.89968(19) 0.0228(7) Uani 1 1 d .
N5 N 0.8760(2) 0.0518(3) 0.66292(16) 0.0167(6) Uani 1 1 d .
N6 N 1.0750(2) 0.1946(3) 0.67703(17) 0.0199(6) Uani 1 1 d .
C4 C 0.7065(3) -0.0120(3) 0.5375(2) 0.0225(8) Uani 1 1 d .
H4 H 0.6476 -0.0338 0.4949 0.027 Uiso 1 1 calc R
C6 C 0.7777(2) 0.1160(3) 0.6685(2) 0.0197(7) Uani 1 1 d .
H6 H 0.7673 0.1838 0.7160 0.024 Uiso 1 1 calc R
C3 C 0.8071(3) -0.0776(3) 0.5303(2) 0.0200(7) Uani 1 1 d .
H3 H 0.8192 -0.1439 0.4821 0.024 Uiso 1 1 calc R
C5 C 0.6921(3) 0.0863(4) 0.6075(2) 0.0238(8) Uani 1 1 d .
H5 H 0.6231 0.1327 0.6131 0.029 Uiso 1 1 calc R
N8 N 1.0285(3) 0.4192(3) 0.6337(2) 0.0380(9) Uani 1 1 d .
C2 C 0.8898(3) -0.0455(3) 0.5942(2) 0.0168(7) Uani 1 1 d .

loop_
_atom_site_aniso_label
_atom_site_aniso_U_11
_atom_site_aniso_U_22
_atom_site_aniso_U_33
_atom_site_aniso_U_23
_atom_site_aniso_U_13
_atom_site_aniso_U_12
Si1 0.0147(6) 0.0173(7) 0.0149(6) 0.000 -0.0005(5) 0.000
C1 0.0166(16) 0.0170(18) 0.0147(15) -0.0023(13) 0.0038(14) 0.0006(15)
N4 0.0182(14) 0.0217(16) 0.0215(14) 0.0014(12) 0.0025(12) -0.0009(12)
N7 0.0200(15) 0.0264(18) 0.0212(15) 0.0012(14) 0.0042(12) 0.0013(14)
N1 0.0128(13) 0.0186(14) 0.0148(13) -0.0013(12) 0.0003(11) -0.0011(12)
N2 0.0188(15) 0.0213(15) 0.0225(14) 0.0004(13) 0.0036(12) -0.0054(12)
N3 0.0211(16) 0.0246(16) 0.0228(14) 0.0028(13) -0.0007(12) -0.0033(13)
N5 0.0170(14) 0.0183(15) 0.0149(13) 0.0018(11) 0.0010(11) 0.0006(12)
N6 0.0180(15) 0.0209(16) 0.0207(14) 0.0030(13) 0.0026(12) 0.0011(12)
C4 0.0233(19) 0.0232(19) 0.0211(16) 0.0013(15) -0.0084(15) -0.0035(16)
C6 0.0158(17) 0.0173(18) 0.0259(17) -0.0013(15) 0.0009(15) 0.0029(14)
C3 0.0236(17) 0.0211(18) 0.0152(15) 0.0003(15) -0.0002(14) -0.0028(16)
C5 0.0176(18) 0.0229(19) 0.0309(19) 0.0030(17) -0.0040(15) 0.0035(15)
N8 0.042(2) 0.0272(18) 0.045(2) 0.0127(17) 0.0113(15) 0.0080(16)
C2 0.0204(18) 0.0136(16) 0.0164(15) 0.0018(13) 0.0030(13) -0.0033(14)

loop_
_atom_type_symbol
_atom_type_description
_atom_type_scat_dispersion_real
_atom_type_scat_dispersion_imag
_atom_type_scat_source
C C 0.0033 0.0016 'International Tables Vol C Tables 4.2.6.8 and 6.1.1.4'
H H 0.0000 0.0000 'International Tables Vol C Tables 4.2.6.8 and 6.1.1.4'
N N 0.0061 0.0033 'International Tables Vol C Tables 4.2.6.8 and 6.1.1.4'
Si Si 0.0817 0.0704 'International Tables Vol C Tables 4.2.6.8 and 6.1.1.4'

loop_
_geom_angle_atom_site_label_1
_geom_angle_atom_site_label_2
_geom_angle_atom_site_label_3
_geom_angle
_geom_angle_site_symmetry_1
_geom_angle_site_symmetry_3
N6 Si1 N6 98.93(18) 3_756 .
N6 Si1 N1 87.18(11) 3_756 .
N6 Si1 N1 172.28(12) . .
N6 Si1 N1 172.28(12) 3_756 3_756
N6 Si1 N1 87.18(11) . 3_756
N1 Si1 N1 87.14(16) . 3_756
N6 Si1 N5 92.90(11) 3_756 .
N6 Si1 N5 96.34(11) . .
N1 Si1 N5 88.00(10) . .
N1 Si1 N5 81.68(11) 3_756 .
N6 Si1 N5 96.34(11) 3_756 3_756
N6 Si1 N5 92.90(11) . 3_756
N1 Si1 N5 81.68(11) . 3_756
N1 Si1 N5 88.00(10) 3_756 3_756
N5 Si1 N5 165.76(16) . 3_756
N4 C1 N1 111.5(3) . .
N4 C1 C2 133.5(3) . 3_756
N1 C1 C2 115.0(3) . 3_756
C1 N4 N3 104.0(2) . .
N8 N7 N6 174.2(3) . .
C1 N1 N2 106.8(2) . .
C1 N1 Si1 116.8(2) . .
N2 N1 Si1 136.5(2) . .
N3 N2 N1 107.1(2) . .
N2 N3 N4 110.7(2) . .
C6 N5 C2 118.5(3) . .
C6 N5 Si1 125.6(2) . .
C2 N5 Si1 115.8(2) . .
N7 N6 Si1 126.7(2) . .
C3 C4 C5 119.2(3) . .
C3 C4 H4 120.4 . .
C5 C4 H4 120.4 . .
N5 C6 C5 121.8(3) . .
N5 C6 H6 119.1 . .
C5 C6 H6 119.1 . .
C2 C3 C4 118.9(3) . .
C2 C3 H3 120.6 . .
C4 C3 H3 120.6 . .
C6 C5 C4 119.6(3) . .
C6 C5 H5 120.2 . .
C4 C5 H5 120.2 . .
N5 C2 C3 122.0(3) . .
N5 C2 C1 110.8(3) . 3_756
C3 C2 C1 127.1(3) . 3_756

loop_
_geom_bond_atom_site_label_1
_geom_bond_atom_site_label_2
_geom_bond_distance
_geom_bond_site_symmetry_2
Si1 N6 1.792(3) 3_756
Si1 N6 1.792(3) .
Si1 N1 1.882(3) .
Si1 N1 1.882(3) 3_756
Si1 N5 1.941(2) .
Si1 N5 1.941(2) 3_756
C1 N4 1.321(4) .
C1 N1 1.333(4) .
C1 C2 1.451(4) 3_756
N4 N3 1.367(3) .
N7 N8 1.137(4) .
N7 N6 1.222(4) .
N1 N2 1.348(3) .
N2 N3 1.315(3) .
N5 C6 1.343(4) .
N5 C2 1.366(4) .
C4 C3 1.375(4) .
C4 C5 1.386(5) .
C4 H4 0.9500 .
C6 C5 1.368(4) .
C6 H6 0.9500 .
C3 C2 1.373(4) .
C3 H3 0.9500 .
C5 H5 0.9500 .
C2 C1 1.451(4) 3_756
